data_7159296
loop_
_publ_author_name
'Saney, Liban'
'Christensen, Kirsten E.'
'Genov, Miroslav'
'Pretsch, Alexander'
'Pretsch, Dagmar'
'Moloney, Mark G.'

_publ_section_title
;
 Tetramate derivatives by chemoselective Dieckmann ring closure of
 <i>allo</i>-phenylserines, and their antibacterial activity.
;
_journal_issue 19
_journal_name_full 'Organic &amp; biomolecular chemistry'
_journal_page_first 4061
_journal_page_last 4071
_journal_paper_doi 10.1039/d3ob00376k
_journal_volume 21
_journal_year 2023
_chemical_formula_moiety 'C19 H26 N2 O6 Si'
_chemical_formula_sum 'C19 H26 N2 O6 Si'
_chemical_formula_weight 406.51
_chemical_melting_point ?
_space_group_IT_number 2
_space_group_name_Hall '-P 1'
_space_group_name_H-M_alt 'P -1'
_symmetry_cell_setting triclinic
_symmetry_space_group_name_Hall '-P 1'
_symmetry_space_group_name_H-M 'P -1'
_atom_sites_solution_hydrogens difmap
_atom_sites_solution_primary other
_audit_block_doi 10.5517/ccdc.csd.cc2bhq0l
_audit_creation_date 2018-10-19
_audit_creation_method CRYSTALS_ver_14.61_build_7031
_audit_update_record
;
2022-03-18 deposited with the CCDC.	2023-04-12 downloaded from the CCDC.
;
_cell_angle_alpha 92.806(3)
_cell_angle_beta 91.700(3)
_cell_angle_gamma 107.611(3)
_cell_formula_units_Z 2
_cell_length_a 7.6071(2)
_cell_length_b 8.3244(3)
_cell_length_c 18.1081(6)
_cell_measurement_reflns_used 10146
_cell_measurement_temperature 150
_cell_measurement_theta_max 76
_cell_measurement_theta_min 5
_cell_volume 1090.44(6)
_computing_cell_refinement
; 
 CrysAlisPro (Rigaku Oxford Diffraction, 2017) 
;
_computing_data_collection 'SuperNova, (Oxford Diffraction, 2010)'
_computing_data_reduction
; 
 CrysAlisPro (Rigaku Oxford Diffraction, 2017) 
;
_computing_molecular_graphics 'CAMERON (Watkin et al., 1996)'
_computing_publication_material 'CRYSTALS (Betteridge et al., 2003)'
_computing_structure_refinement 'CRYSTALS (Betteridge et al., 2003)'
_computing_structure_solution 'Superflip (Palatinus & Chapuis, 2007)'
_diffrn_ambient_temperature 150
_diffrn_measured_fraction_theta_full 0.995
_diffrn_measured_fraction_theta_max 0.990
_diffrn_measurement_device Area
_diffrn_measurement_device_type 'Oxford Diffraction SuperNova'
_diffrn_measurement_method \w
_diffrn_radiation_monochromator 'focussing mirrors'
_diffrn_radiation_type 'Cu K\a'
_diffrn_radiation_wavelength 1.54184
_diffrn_reflns_av_R_equivalents 0.032
_diffrn_reflns_av_sigmaI/netI 0.0413
_diffrn_reflns_av_unetI/netI 0.041
_diffrn_reflns_limit_h_max 9
_diffrn_reflns_limit_h_min -9
_diffrn_reflns_limit_k_max 9
_diffrn_reflns_limit_k_min -10
_diffrn_reflns_limit_l_max 22
_diffrn_reflns_limit_l_min -22
_diffrn_reflns_number 18400
_diffrn_reflns_theta_full 74.566
_diffrn_reflns_theta_max 76.088
_diffrn_reflns_theta_min 4.896
_diffrn_standards_number 0
_exptl_absorpt_coefficient_mu 1.259
_exptl_absorpt_correction_T_max 0.94
_exptl_absorpt_correction_T_min 0.80
_exptl_absorpt_correction_type multi-scan
_exptl_absorpt_process_details
; 
 CrysAlisPro (Rigaku Oxford Diffraction, 2017) 
;
_exptl_crystal_colour clear_pale_colourless
_exptl_crystal_density_diffrn 1.238
_exptl_crystal_density_meas ?
_exptl_crystal_density_method 'not measured'
_exptl_crystal_description plate
_exptl_crystal_F_000 432
_exptl_crystal_size_max 0.25
_exptl_crystal_size_mid 0.19
_exptl_crystal_size_min 0.05
_refine_diff_density_max 0.33
_refine_diff_density_min -0.25
_refine_ls_extinction_method None
_refine_ls_goodness_of_fit_ref 0.9943
_refine_ls_hydrogen_treatment constr
_refine_ls_matrix_type full
_refine_ls_number_parameters 253
_refine_ls_number_reflns 4520
_refine_ls_number_restraints 0
_refine_ls_R_factor_all 0.0354
_refine_ls_R_factor_gt 0.0315
_refine_ls_shift/su_max 0.0004974
_refine_ls_shift/su_mean 0.0000433
_refine_ls_structure_factor_coef Fsqd
_refine_ls_weighting_details
;
 Method= Modified Sheldrick 
 w=1/[\s^2^(F^2^) + ( 0.05P)^2^ + 0.29P] 
 ,where P=(max(Fo^2^,0) + 2Fc^2^)/3 
;
_refine_ls_weighting_scheme calc
_refine_ls_wR_factor_all 0.0855
_refine_ls_wR_factor_gt 0.0815
_refine_ls_wR_factor_ref 0.0855
_reflns_limit_h_max 9
_reflns_limit_h_min -9
_reflns_limit_k_max 10
_reflns_limit_k_min -10
_reflns_limit_l_max 22
_reflns_limit_l_min 0
_reflns_number_gt 4052
_reflns_number_total 4520
_reflns_threshold_expression I>2.0\s(I)
_oxford_diffrn_Wilson_B_factor 2.08
_oxford_diffrn_Wilson_scale 0.02
_oxford_refine_ls_r_factor_ref 0.0354
_oxford_refine_ls_scale 7.98(17)
_oxford_reflns_number_all 4520
_oxford_structure_analysis_title 7049
_cod_data_source_file d3ob00376k2.cif
_cod_data_source_block 5-144a
_cod_depositor_comments
;
The following automatic conversions were performed:

data item '_chemical_melting_point' value 'not measured' was changed
to '?' -- the value is undefined or not given.

data item '_exptl_crystal_density_meas' value 'not measured' was
changed to '?' -- the value is perceived as not measured.

Automatic conversion script
Id: cif_fix_values 8170 2020-07-09 18:12:32Z antanas 

 Adding full bibliography for 7159291--7159301.cif.
;
_cod_original_sg_symbol_H-M 'P -1 '
_cod_database_code 7159296
_oxford_refine_reflns_threshold_expression_ref I>-10.0\s(I)

loop_
_symmetry_equiv_pos_as_xyz
x,y,z
-x,-y,-z

loop_
_atom_site_label
_atom_site_type_symbol
_atom_site_fract_x
_atom_site_fract_y
_atom_site_fract_z
_atom_site_U_iso_or_equiv
_atom_site_occupancy
_atom_site_adp_type
_atom_site_refinement_flags_posn
_atom_site_refinement_flags_adp
_atom_site_refinement_flags_occupancy
_atom_site_disorder_assembly
_atom_site_disorder_group
_atom_site_attached_hydrogens
O1 O 0.81836(11) 0.66462(11) 0.69145(5) 0.0289 1.0000 Uani . . . . . .
C2 C 0.66669(15) 0.67980(14) 0.70068(6) 0.0219 1.0000 Uani . . . . . .
N3 N 0.53257(13) 0.57992(12) 0.74255(5) 0.0222 1.0000 Uani . . . . . .
C4 C 0.52319(17) 0.40444(15) 0.75605(7) 0.0291 1.0000 Uani . . . . . .
C5 C 0.31749(17) 0.30581(15) 0.74130(7) 0.0284 1.0000 Uani . . . . . .
C6 C 0.24006(15) 0.41675(14) 0.69226(6) 0.0230 1.0000 Uani . . . . . .
C7 C 0.34885(14) 0.59556(14) 0.72527(6) 0.0204 1.0000 Uani . . . . . .
C8 C 0.39096(15) 0.74228(14) 0.67590(6) 0.0197 1.0000 Uani . . . . . .
C9 C 0.27012(15) 0.82045(14) 0.64615(6) 0.0225 1.0000 Uani . . . . . .
C10 C 0.34352(16) 0.95875(15) 0.60439(7) 0.0255 1.0000 Uani . . . . . .
C11 C 0.53290(17) 1.02063(15) 0.59486(7) 0.0262 1.0000 Uani . . . . . .
C12 C 0.64877(15) 0.94091(14) 0.62659(6) 0.0226 1.0000 Uani . . . . . .
C13 C 0.57942(15) 0.79940(14) 0.66659(6) 0.0203 1.0000 Uani . . . . . .
C21 C 0.28327(16) 0.39631(14) 0.61188(7) 0.0235 1.0000 Uani . . . . . .
O22 O 0.41613(13) 0.35981(12) 0.59146(5) 0.0334 1.0000 Uani . . . . . .
O23 O 0.15796(12) 0.42642(12) 0.56630(5) 0.0318 1.0000 Uani . . . . . .
C24 C 0.1883(2) 0.4077(2) 0.48801(7) 0.0404 1.0000 Uani . . . . . .
O31 O 0.25713(10) 0.62612(10) 0.78792(4) 0.0237 1.0000 Uani . . . . . .
Si32 Si 0.33574(4) 0.75098(4) 0.863849(17) 0.0237 1.0000 Uani . . . . . .
C33 C 0.4947(2) 0.96024(18) 0.84195(8) 0.0385 1.0000 Uani . . . . . .
C34 C 0.4574(2) 0.6463(2) 0.92713(8) 0.0409 1.0000 Uani . . . . . .
C35 C 0.11769(18) 0.77002(18) 0.90446(7) 0.0306 1.0000 Uani . . . . . .
C36 C -0.02521(19) 0.5939(2) 0.90244(9) 0.0434 1.0000 Uani . . . . . .
C37 C 0.0394(2) 0.8864(2) 0.85974(9) 0.0465 1.0000 Uani . . . . . .
C38 C 0.1576(2) 0.8419(2) 0.98517(8) 0.0452 1.0000 Uani . . . . . .
N41 N 0.84920(14) 1.01549(13) 0.62130(6) 0.0303 1.0000 Uani . . . . . .
O42 O 0.94603(13) 1.03077(14) 0.67745(6) 0.0448 1.0000 Uani . . . . . .
O43 O 0.90684(15) 1.05982(17) 0.56112(7) 0.0541 1.0000 Uani . . . . . .
H41 H 0.5650 0.3953 0.8074 0.0341 1.0000 Uiso R . . . . .
H42 H 0.6051 0.3699 0.7215 0.0344 1.0000 Uiso R . . . . .
H51 H 0.2531 0.2911 0.7874 0.0335 1.0000 Uiso R . . . . .
H52 H 0.3025 0.1968 0.7172 0.0342 1.0000 Uiso R . . . . .
H61 H 0.1112 0.3966 0.6959 0.0266 1.0000 Uiso R . . . . .
H91 H 0.1428 0.7809 0.6539 0.0269 1.0000 Uiso R . . . . .
H101 H 0.2646 1.0100 0.5821 0.0314 1.0000 Uiso R . . . . .
H111 H 0.5806 1.1176 0.5673 0.0323 1.0000 Uiso R . . . . .
H241 H 0.0888 0.4296 0.4616 0.0610 1.0000 Uiso R . . . . .
H242 H 0.3048 0.4873 0.4767 0.0611 1.0000 Uiso R . . . . .
H243 H 0.1895 0.2951 0.4761 0.0624 1.0000 Uiso R . . . . .
H331 H 0.5179 1.0350 0.8854 0.0589 1.0000 Uiso R . . . . .
H332 H 0.4405 1.0084 0.8026 0.0585 1.0000 Uiso R . . . . .
H333 H 0.6095 0.9478 0.8255 0.0593 1.0000 Uiso R . . . . .
H342 H 0.5008 0.7164 0.9731 0.0619 1.0000 Uiso R . . . . .
H341 H 0.3770 0.5398 0.9387 0.0619 1.0000 Uiso R . . . . .
H343 H 0.5620 0.6288 0.9038 0.0610 1.0000 Uiso R . . . . .
H362 H -0.1342 0.6001 0.9274 0.0646 1.0000 Uiso R . . . . .
H361 H 0.0234 0.5116 0.9274 0.0634 1.0000 Uiso R . . . . .
H363 H -0.0643 0.5508 0.8518 0.0637 1.0000 Uiso R . . . . .
H372 H -0.0780 0.8924 0.8797 0.0691 1.0000 Uiso R . . . . .
H371 H 0.1249 1.0022 0.8633 0.0686 1.0000 Uiso R . . . . .
H373 H 0.0193 0.8475 0.8072 0.0683 1.0000 Uiso R . . . . .
H382 H 0.0433 0.8488 1.0054 0.0680 1.0000 Uiso R . . . . .
H381 H 0.2044 0.7683 1.0162 0.0658 1.0000 Uiso R . . . . .
H383 H 0.2459 0.9554 0.9887 0.0669 1.0000 Uiso R . . . . .

loop_
_atom_site_aniso_label
_atom_site_aniso_U_11
_atom_site_aniso_U_22
_atom_site_aniso_U_33
_atom_site_aniso_U_23
_atom_site_aniso_U_13
_atom_site_aniso_U_12
O1 0.0168(4) 0.0323(5) 0.0386(5) 0.0024(4) 0.0005(3) 0.0088(3)
C2 0.0178(5) 0.0208(5) 0.0254(5) -0.0011(4) -0.0018(4) 0.0038(4)
N3 0.0167(4) 0.0209(5) 0.0287(5) 0.0035(4) -0.0015(4) 0.0053(4)
C4 0.0266(6) 0.0233(6) 0.0383(6) 0.0070(5) -0.0031(5) 0.0083(5)
C5 0.0286(6) 0.0207(6) 0.0333(6) 0.0054(5) -0.0009(5) 0.0033(5)
C6 0.0188(5) 0.0190(5) 0.0281(6) 0.0019(4) -0.0002(4) 0.0012(4)
C7 0.0148(5) 0.0209(5) 0.0243(5) 0.0007(4) -0.0002(4) 0.0040(4)
C8 0.0183(5) 0.0177(5) 0.0218(5) -0.0010(4) 0.0004(4) 0.0038(4)
C9 0.0178(5) 0.0231(5) 0.0263(5) -0.0014(4) 0.0001(4) 0.0061(4)
C10 0.0256(6) 0.0251(6) 0.0282(6) 0.0019(4) -0.0009(4) 0.0114(5)
C11 0.0291(6) 0.0209(5) 0.0285(6) 0.0043(4) 0.0050(5) 0.0066(5)
C12 0.0181(5) 0.0201(5) 0.0271(5) -0.0011(4) 0.0029(4) 0.0026(4)
C13 0.0170(5) 0.0192(5) 0.0235(5) -0.0021(4) -0.0001(4) 0.0043(4)
C21 0.0221(5) 0.0156(5) 0.0304(6) 0.0005(4) -0.0009(4) 0.0026(4)
O22 0.0312(5) 0.0375(5) 0.0371(5) 0.0069(4) 0.0065(4) 0.0175(4)
O23 0.0288(4) 0.0442(5) 0.0253(4) -0.0047(4) -0.0035(3) 0.0167(4)
C24 0.0416(7) 0.0595(9) 0.0256(6) -0.0035(6) -0.0013(5) 0.0246(7)
O31 0.0182(4) 0.0264(4) 0.0243(4) 0.0008(3) 0.0026(3) 0.0036(3)
Si32 0.02052(15) 0.02700(17) 0.02250(16) 0.00166(12) -0.00373(11) 0.00590(12)
C33 0.0375(7) 0.0320(7) 0.0365(7) -0.0013(5) -0.0056(6) -0.0024(6)
C34 0.0366(7) 0.0546(9) 0.0362(7) 0.0082(6) -0.0067(6) 0.0208(7)
C35 0.0301(6) 0.0409(7) 0.0237(6) -0.0019(5) -0.0015(5) 0.0158(5)
C36 0.0275(7) 0.0578(10) 0.0407(8) -0.0008(7) 0.0086(6) 0.0069(6)
C37 0.0505(9) 0.0629(10) 0.0388(8) 0.0001(7) -0.0041(6) 0.0373(8)
C38 0.0531(9) 0.0593(10) 0.0274(7) -0.0076(6) -0.0015(6) 0.0251(8)
N41 0.0219(5) 0.0213(5) 0.0448(6) 0.0031(4) 0.0073(4) 0.0016(4)
O42 0.0228(4) 0.0441(6) 0.0584(7) 0.0050(5) -0.0071(4) -0.0031(4)
O43 0.0357(6) 0.0662(8) 0.0550(7) 0.0187(6) 0.0219(5) 0.0030(5)

loop_
_atom_type_symbol
_atom_type_scat_dispersion_real
_atom_type_scat_dispersion_imag
_atom_type_scat_Cromer_Mann_a1
_atom_type_scat_Cromer_Mann_b1
_atom_type_scat_Cromer_Mann_a2
_atom_type_scat_Cromer_Mann_b2
_atom_type_scat_Cromer_Mann_a3
_atom_type_scat_Cromer_Mann_b3
_atom_type_scat_Cromer_Mann_a4
_atom_type_scat_Cromer_Mann_b4
_atom_type_scat_Cromer_Mann_c
_atom_type_scat_source
C 0.0181 0.0091 2.3100 20.8439 1.0200 10.2075 1.5886 0.5687 0.8650 51.6512 0.2156 'International Tables Vol C 4.2.6.8 and 6.1.1.4'
H 0.0000 0.0000 0.4930 10.5109 0.3229 26.1257 0.1402 3.1424 0.0408 57.7998 0.0030 'International Tables Vol C 4.2.6.8 and 6.1.1.4'
N 0.0311 0.0180 12.2126 0.0057 3.1322 9.8933 2.0125 28.9975 1.1663 0.5826 -11.5290 'International Tables Vol C 4.2.6.8 and 6.1.1.4'
O 0.0492 0.0322 3.0485 13.2771 2.2868 5.7011 1.5463 0.3239 0.8670 32.9089 0.2508 'International Tables Vol C 4.2.6.8 and 6.1.1.4'
Si 0.2541 0.3302 6.2915 2.4386 3.0353 32.3337 1.9891 0.6785 1.5410 81.6937 1.1407 'International Tables Vol C 4.2.6.8 and 6.1.1.4'

loop_
_citation_id
_citation_doi
_citation_year
1 10.3390/antibiotics12010009 2023

loop_
_geom_angle_atom_site_label_1
_geom_angle_site_symmetry_1
_geom_angle_atom_site_label_2
_geom_angle_site_symmetry_2
_geom_angle_atom_site_label_3
_geom_angle_site_symmetry_3
_geom_angle
_geom_angle_publ_flag
O1 . C2 . N3 . 125.88(11) yes
O1 . C2 . C13 . 128.76(11) yes
N3 . C2 . C13 . 105.25(9) yes
C2 . N3 . C4 . 122.01(10) yes
C2 . N3 . C7 . 112.46(9) yes
C4 . N3 . C7 . 111.59(9) yes
N3 . C4 . C5 . 103.71(9) yes
N3 . C4 . H41 . 111.0 no
C5 . C4 . H41 . 111.5 no
N3 . C4 . H42 . 107.8 no
C5 . C4 . H42 . 113.5 no
H41 . C4 . H42 . 109.2 no
C4 . C5 . C6 . 105.23(9) yes
C4 . C5 . H51 . 110.8 no
C6 . C5 . H51 . 109.1 no
C4 . C5 . H52 . 111.1 no
C6 . C5 . H52 . 111.6 no
H51 . C5 . H52 . 109.0 no
C5 . C6 . C7 . 101.14(9) yes
C5 . C6 . C21 . 111.69(10) yes
C7 . C6 . C21 . 110.37(9) yes
C5 . C6 . H61 . 113.1 no
C7 . C6 . H61 . 110.9 no
C21 . C6 . H61 . 109.4 no
C6 . C7 . N3 . 102.75(9) yes
C6 . C7 . C8 . 119.30(9) yes
N3 . C7 . C8 . 102.64(8) yes
C6 . C7 . O31 . 106.72(9) yes
N3 . C7 . O31 . 113.65(9) yes
C8 . C7 . O31 . 111.62(9) yes
C7 . C8 . C9 . 128.34(10) yes
C7 . C8 . C13 . 109.12(9) yes
C9 . C8 . C13 . 122.45(10) yes
C8 . C9 . C10 . 117.70(10) yes
C8 . C9 . H91 . 121.1 no
C10 . C9 . H91 . 121.1 no
C9 . C10 . C11 . 121.18(10) yes
C9 . C10 . H101 . 119.2 no
C11 . C10 . H101 . 119.6 no
C10 . C11 . C12 . 119.22(11) yes
C10 . C11 . H111 . 119.8 no
C12 . C11 . H111 . 121.0 no
C11 . C12 . C13 . 121.06(10) yes
C11 . C12 . N41 . 118.64(10) yes
C13 . C12 . N41 . 120.18(10) yes
C2 . C13 . C12 . 132.86(10) yes
C2 . C13 . C8 . 108.67(9) yes
C12 . C13 . C8 . 118.35(10) yes
C6 . C21 . O22 . 124.30(11) yes
C6 . C21 . O23 . 111.82(10) yes
O22 . C21 . O23 . 123.87(11) yes
C21 . O23 . C24 . 115.27(10) yes
O23 . C24 . H241 . 107.1 no
O23 . C24 . H242 . 109.6 no
H241 . C24 . H242 . 110.6 no
O23 . C24 . H243 . 109.2 no
H241 . C24 . H243 . 110.3 no
H242 . C24 . H243 . 110.0 no
C7 . O31 . Si32 . 130.52(7) yes
O31 . Si32 . C33 . 111.86(5) yes
O31 . Si32 . C34 . 109.52(6) yes
C33 . Si32 . C34 . 109.70(7) yes
O31 . Si32 . C35 . 102.62(5) yes
C33 . Si32 . C35 . 111.94(7) yes
C34 . Si32 . C35 . 111.03(6) yes
Si32 . C33 . H331 . 109.1 no
Si32 . C33 . H332 . 110.7 no
H331 . C33 . H332 . 109.3 no
Si32 . C33 . H333 . 110.0 no
H331 . C33 . H333 . 109.6 no
H332 . C33 . H333 . 108.1 no
Si32 . C34 . H342 . 110.7 no
Si32 . C34 . H341 . 110.2 no
H342 . C34 . H341 . 109.1 no
Si32 . C34 . H343 . 109.9 no
H342 . C34 . H343 . 108.4 no
H341 . C34 . H343 . 108.5 no
Si32 . C35 . C36 . 108.89(9) yes
Si32 . C35 . C37 . 110.42(10) yes
C36 . C35 . C37 . 109.17(12) yes
Si32 . C35 . C38 . 109.89(9) yes
C36 . C35 . C38 . 109.16(12) yes
C37 . C35 . C38 . 109.30(12) yes
C35 . C36 . H362 . 109.8 no
C35 . C36 . H361 . 112.0 no
H362 . C36 . H361 . 107.8 no
C35 . C36 . H363 . 111.1 no
H362 . C36 . H363 . 107.3 no
H361 . C36 . H363 . 108.6 no
C35 . C37 . H372 . 110.4 no
C35 . C37 . H371 . 110.6 no
H372 . C37 . H371 . 106.8 no
C35 . C37 . H373 . 111.3 no
H372 . C37 . H373 . 109.5 no
H371 . C37 . H373 . 108.1 no
C35 . C38 . H382 . 108.7 no
C35 . C38 . H381 . 111.8 no
H382 . C38 . H381 . 107.4 no
C35 . C38 . H383 . 111.6 no
H382 . C38 . H383 . 107.9 no
H381 . C38 . H383 . 109.2 no
C12 . N41 . O42 . 117.79(10) yes
C12 . N41 . O43 . 117.76(11) yes
O42 . N41 . O43 . 124.43(11) yes

loop_
_geom_bond_atom_site_label_1
_geom_bond_site_symmetry_1
_geom_bond_atom_site_label_2
_geom_bond_site_symmetry_2
_geom_bond_distance
_geom_bond_publ_flag
O1 . C2 . 1.2135(14) yes
C2 . N3 . 1.3788(15) yes
C2 . C13 . 1.4997(15) yes
N3 . C4 . 1.4737(15) yes
N3 . C7 . 1.4684(13) yes
C4 . C5 . 1.5396(16) yes
C4 . H41 . 0.988 no
C4 . H42 . 0.989 no
C5 . C6 . 1.5384(16) yes
C5 . H51 . 0.974 no
C5 . H52 . 0.961 no
C6 . C7 . 1.5479(15) yes
C6 . C21 . 1.5145(16) yes
C6 . H61 . 0.948 no
C7 . C8 . 1.5103(15) yes
C7 . O31 . 1.4017(13) yes
C8 . C9 . 1.3876(15) yes
C8 . C13 . 1.3855(14) yes
C9 . C10 . 1.3893(16) yes
C9 . H91 . 0.941 no
C10 . C11 . 1.3946(17) yes
C10 . H101 . 0.928 no
C11 . C12 . 1.3816(17) yes
C11 . H111 . 0.952 no
C12 . C13 . 1.3859(16) yes
C12 . N41 . 1.4700(14) yes
C21 . O22 . 1.2031(15) yes
C21 . O23 . 1.3307(14) yes
O23 . C24 . 1.4516(15) yes
C24 . H241 . 0.952 no
C24 . H242 . 0.967 no
C24 . H243 . 0.954 no
O31 . Si32 . 1.6623(8) yes
Si32 . C33 . 1.8642(14) yes
Si32 . C34 . 1.8580(14) yes
Si32 . C35 . 1.8808(13) yes
C33 . H331 . 0.956 no
C33 . H332 . 0.974 no
C33 . H333 . 0.964 no
C34 . H342 . 0.981 no
C34 . H341 . 0.950 no
C34 . H343 . 0.958 no
C35 . C36 . 1.536(2) yes
C35 . C37 . 1.5318(19) yes
C35 . C38 . 1.5376(18) yes
C36 . H362 . 0.970 no
C36 . H361 . 0.992 no
C36 . H363 . 0.972 no
C37 . H372 . 0.987 no
C37 . H371 . 0.984 no
C37 . H373 . 0.983 no
C38 . H382 . 0.970 no
C38 . H381 . 0.985 no
C38 . H383 . 0.978 no
N41 . O42 . 1.2159(16) yes
N41 . O43 . 1.2190(15) yes

loop_
_geom_hbond_atom_site_label_D
_geom_hbond_site_symmetry_D
_geom_hbond_atom_site_label_H
_geom_hbond_site_symmetry_H
_geom_hbond_atom_site_label_A
_geom_hbond_site_symmetry_A
_geom_hbond_angle_DHA
_geom_hbond_distance_DH
_geom_hbond_distance_HA
_geom_hbond_distance_DA
_geom_hbond_publ_flag
C9 . H91 . O1 1_455 172 0.94 2.49 3.4264(19) yes
C24 . H241 . O23 2_566 157 0.95 2.57 3.4635(19) yes
C24 . H242 . O22 2_666 162 0.97 2.51 3.4462(19) yes
